data_4336181
loop_
_publ_author_name
'Petri Sepp\"al\"a'
'Enrique Colacio'
'Antonio J. Mota'
'Reijo Sillanp\"a\"a'

_publ_contact_author_address
;
Department of Chemistry
University of Jyv\"askyl\"a
P.O.Box 35
FI-40014 University of Jyv\"askyl\"a
Finland
;
_publ_contact_author_email resillan@jyu.fi
_publ_contact_author_fax '+358 14 260 1021'
_publ_contact_author_name 'Sillanp\"a\"a, Reijo'
_publ_section_title
;
 Structural Diversity due to Amino Alcohol Ligands Leading to Rare
 \m4-Hydroxo-Bridged Tetranuclear and "Bicapped Cubane" Cores in
 Copper(II) Complexes: A Theoretical and Experimental Magnetostructural
 Study
;
_journal_name_full 'Inorganic Chemistry'
_journal_page_first 11096
_journal_page_last 11109
_journal_paper_doi 10.1021/ic401325b
_journal_volume 52
_journal_year 2013
_chemical_compound_source 'synthesis as described'
_chemical_formula_moiety 'C8 H26 Ag2 Cu2 N8 O16'
_chemical_formula_sum 'C8 H26 Ag2 Cu2 N8 O16'
_chemical_formula_weight 833.19
_chemical_name_systematic
;
 ?
;
_space_group_IT_number 15
_symmetry_cell_setting monoclinic
_symmetry_Int_Tables_number 15
_symmetry_space_group_name_Hall '-C 2yc'
_symmetry_space_group_name_H-M 'C 1 2/c 1'
_atom_sites_solution_hydrogens geom
_atom_sites_solution_primary direct
_atom_sites_solution_secondary difmap
_audit_conform_dict_location ftp://ftp.iucr.org/pub/cif_core.dic
_audit_conform_dict_name cif_core.dic
_audit_conform_dict_version 2.3
_audit_creation_date 2012-07-06T11:09:53-00:00
_audit_creation_method 'WinGX routine CIF_UPDATE'
_cell_angle_alpha 90
_cell_angle_beta 94.305(3)
_cell_angle_gamma 90
_cell_formula_units_Z 4
_cell_length_a 14.9786(10)
_cell_length_b 9.9221(5)
_cell_length_c 15.4789(12)
_cell_measurement_reflns_used 2588
_cell_measurement_temperature 123(2)
_cell_measurement_theta_max 28.283
_cell_measurement_theta_min 0.407
_cell_measurement_wavelength 0.71073
_cell_volume 2294.0(3)
_computing_cell_refinement 'HKL Scalepack (Otwinowski & Minor 1997)'
_computing_data_collection 'Collect (Bruker AXS BV, 1997-2004)'
_computing_data_reduction 'HKL Denzo and Scalepack (Otwinowski & Minor 1997)'
_computing_molecular_graphics 'DIAMOND (Brandenburg & Putz, 1999)'
_computing_publication_material 'WinGX publication routines (Farrugia, 1999)'
_computing_structure_refinement 'SHELXL-97 (Sheldrick, 2008)'
_computing_structure_solution 'SUPERFLIP (Palatinus & Chapuis, 2007)'
_diffrn_ambient_temperature 123(2)
_diffrn_detector 'CCD plate'
_diffrn_detector_area_resol_mean 9
_diffrn_measured_fraction_theta_full 0.989
_diffrn_measured_fraction_theta_max 0.989
_diffrn_measurement_device '95mm CCD camera on \k-goniostat'
_diffrn_measurement_device_type KappaCCD
_diffrn_measurement_method 'CCD rotation images, thick slices'
_diffrn_orient_matrix_type 'by Bruker AXS Collect from scalepack cell'
_diffrn_orient_matrix_UB_11 -0.208487E-1
_diffrn_orient_matrix_UB_12 -0.957664E-1
_diffrn_orient_matrix_UB_13 -0.22792E-2
_diffrn_orient_matrix_UB_21 -0.306928E-1
_diffrn_orient_matrix_UB_22 0.162392E-1
_diffrn_orient_matrix_UB_23 -0.586935E-1
_diffrn_orient_matrix_UB_31 0.557288E-1
_diffrn_orient_matrix_UB_32 -0.268834E-1
_diffrn_orient_matrix_UB_33 -0.273353E-1
_diffrn_radiation_monochromator graphite
_diffrn_radiation_probe x-ray
_diffrn_radiation_type MoK\a
_diffrn_radiation_wavelength 0.71073
_diffrn_reflns_av_R_equivalents 0.0336
_diffrn_reflns_av_unetI/netI 0.0393
_diffrn_reflns_limit_h_max 17
_diffrn_reflns_limit_h_min -18
_diffrn_reflns_limit_k_max 12
_diffrn_reflns_limit_k_min -12
_diffrn_reflns_limit_l_max 17
_diffrn_reflns_limit_l_min -19
_diffrn_reflns_number 7221
_diffrn_reflns_theta_full 26
_diffrn_reflns_theta_max 26
_diffrn_reflns_theta_min 2.73
_diffrn_source 'Enraf Nonius FR590'
_exptl_absorpt_coefficient_mu 3.603
_exptl_absorpt_correction_T_max 0.7457
_exptl_absorpt_correction_T_min 0.5687
_exptl_absorpt_correction_type multi-scan
_exptl_absorpt_process_details
;
 Bruker (2001). SADABS-2008/1. Bruker AXS Inc., Madison, Wisconsin, USA.
;
_exptl_crystal_colour blue
_exptl_crystal_density_diffrn 2.412
_exptl_crystal_description block
_exptl_crystal_F_000 1640
_exptl_crystal_size_max 0.24
_exptl_crystal_size_mid 0.2
_exptl_crystal_size_min 0.16
_refine_diff_density_max 0.489
_refine_diff_density_min -0.669
_refine_diff_density_rms 0.108
_refine_ls_extinction_method none
_refine_ls_goodness_of_fit_ref 1.04
_refine_ls_hydrogen_treatment mixed
_refine_ls_matrix_type full
_refine_ls_number_parameters 167
_refine_ls_number_reflns 2232
_refine_ls_number_restraints 1
_refine_ls_restrained_S_all 1.04
_refine_ls_R_factor_all 0.0327
_refine_ls_R_factor_gt 0.0268
_refine_ls_shift/su_max 0.001
_refine_ls_shift/su_mean 0
_refine_ls_structure_factor_coef Fsqd
_refine_ls_weighting_details 'calc w=1/[\s^2^(Fo^2^)+(0.0050P)^2^+9.8663P] where P=(Fo^2^+2Fc^2^)/3'
_refine_ls_weighting_scheme calc
_refine_ls_wR_factor_gt 0.0555
_refine_ls_wR_factor_ref 0.0577
_reflns_number_gt 1968
_reflns_number_total 2232
_reflns_threshold_expression >2\s(I)
_cod_data_source_file ic401325b_si_002_6.cif
_cod_data_source_block import_Complex5
_cod_original_sg_symbol_H-M 'C 2/c'
_cod_database_code 4336181

loop_
_symmetry_equiv_pos_as_xyz
'x, y, z'
'-x, y, -z+1/2'
'x+1/2, y+1/2, z'
'-x+1/2, y+1/2, -z+1/2'
'-x, -y, -z'
'x, -y, z-1/2'
'-x+1/2, -y+1/2, -z'
'x+1/2, -y+1/2, z-1/2'

loop_
_atom_site_label
_atom_site_type_symbol
_atom_site_fract_x
_atom_site_fract_y
_atom_site_fract_z
_atom_site_U_iso_or_equiv
_atom_site_adp_type
_atom_site_occupancy
_atom_site_symmetry_multiplicity
_atom_site_calc_flag
_atom_site_refinement_flags
C1 C 0.3716(2) 0.3389(3) -0.0882(2) 0.0173(7) Uani 1 1 d .
H1A H 0.402 0.4266 -0.0778 0.021 Uiso 1 1 calc R
H1B H 0.3309 0.3463 -0.1414 0.021 Uiso 1 1 calc R
C2 C 0.4401(2) 0.2282(3) -0.0983(2) 0.0177(7) Uani 1 1 d .
H2A H 0.4689 0.2403 -0.1533 0.021 Uiso 1 1 calc R
H2B H 0.4871 0.2318 -0.0499 0.021 Uiso 1 1 calc R
C3 C 0.3283(2) 0.5578(3) 0.1749(2) 0.0176(7) Uani 1 1 d .
H3A H 0.3853 0.5717 0.2105 0.021 Uiso 1 1 calc R
H3B H 0.2814 0.6128 0.1998 0.021 Uiso 1 1 calc R
C4 C 0.3386(2) 0.5997(3) 0.0830(2) 0.0152(7) Uani 1 1 d .
H4A H 0.3536 0.6969 0.0813 0.018 Uiso 1 1 calc R
H4B H 0.3884 0.5487 0.0599 0.018 Uiso 1 1 calc R
Ag1 Ag 0.413906(17) 0.26322(3) 0.123168(18) 0.02105(9) Uani 1 1 d .
Cu1 Cu 0.21468(3) 0.38393(4) 0.02892(3) 0.01266(11) Uani 1 1 d .
N1 N 0.39287(18) 0.0967(3) -0.09846(18) 0.0155(6) Uani 1 1 d .
H1AN H 0.4305 0.0313 -0.0744 0.019 Uiso 1 1 calc R
H1BN H 0.3751 0.0717 -0.1544 0.019 Uiso 1 1 calc R
N2 N 0.25467(17) 0.5742(3) 0.02796(18) 0.0137(6) Uani 1 1 d .
H2AN H 0.2633 0.5987 -0.0281 0.016 Uiso 1 1 calc R
H2BN H 0.21 0.628 0.0469 0.016 Uiso 1 1 calc R
N3 N 0.38483(18) -0.0116(3) 0.17721(19) 0.0183(6) Uani 1 1 d .
N4 N 0.60896(19) 0.3077(3) 0.13523(18) 0.0167(6) Uani 1 1 d .
O1 O 0.32216(14) 0.3039(2) -0.01602(14) 0.0138(5) Uani 1 1 d .
O2 O 0.30383(16) 0.4176(2) 0.17526(15) 0.0177(5) Uani 1 1 d D
O3 O 0.37198(19) 0.0868(2) 0.22597(17) 0.0310(6) Uani 1 1 d .
O4 O 0.40070(16) 0.0117(3) 0.09936(16) 0.0253(6) Uani 1 1 d .
O5 O 0.38240(17) -0.1282(2) 0.20500(16) 0.0245(6) Uani 1 1 d .
O6 O 0.55038(16) 0.3668(2) 0.17447(17) 0.0237(6) Uani 1 1 d .
O7 O 0.58664(16) 0.2202(2) 0.07946(16) 0.0234(6) Uani 1 1 d .
O8 O 0.69080(15) 0.3357(2) 0.15165(15) 0.0192(5) Uani 1 1 d .
H2O H 0.300(3) 0.393(5) 0.2291(15) 0.052(15) Uiso 1 1 d D

loop_
_atom_site_aniso_label
_atom_site_aniso_U_11
_atom_site_aniso_U_22
_atom_site_aniso_U_33
_atom_site_aniso_U_23
_atom_site_aniso_U_13
_atom_site_aniso_U_12
C1 0.0202(18) 0.0168(17) 0.0160(18) 0.0024(13) 0.0088(14) -0.0013(13)
C2 0.0146(16) 0.0215(18) 0.0176(18) -0.0015(14) 0.0050(13) -0.0025(13)
C3 0.0208(17) 0.0170(17) 0.0151(18) -0.0024(13) 0.0016(14) -0.0018(13)
C4 0.0140(16) 0.0157(16) 0.0160(18) -0.0028(13) 0.0018(13) -0.0041(13)
Ag1 0.01726(14) 0.02087(15) 0.02497(16) 0.00226(11) 0.00137(11) 0.00160(10)
Cu1 0.0124(2) 0.0120(2) 0.0139(2) -0.00110(15) 0.00344(15) -0.00004(14)
N1 0.0157(14) 0.0164(14) 0.0146(15) -0.0008(11) 0.0024(11) 0.0026(11)
N2 0.0154(14) 0.0143(13) 0.0119(14) 0.0015(11) 0.0039(11) 0.0015(11)
N3 0.0137(14) 0.0225(16) 0.0191(16) -0.0009(12) 0.0039(12) -0.0006(11)
N4 0.0209(15) 0.0140(14) 0.0155(15) 0.0038(11) 0.0024(12) 0.0018(11)
O1 0.0145(12) 0.0126(11) 0.0153(12) -0.0009(9) 0.0070(9) -0.0023(9)
O2 0.0209(12) 0.0170(12) 0.0154(13) 0.0016(10) 0.0022(10) -0.0011(9)
O3 0.0490(18) 0.0210(13) 0.0248(15) -0.0070(11) 0.0149(13) 0.0012(12)
O4 0.0262(14) 0.0355(15) 0.0146(13) 0.0034(11) 0.0039(11) 0.0034(11)
O5 0.0310(15) 0.0184(13) 0.0244(14) 0.0020(10) 0.0034(11) -0.0025(10)
O6 0.0161(13) 0.0271(14) 0.0290(15) -0.0075(11) 0.0090(11) 0.0025(10)
O7 0.0263(14) 0.0261(13) 0.0172(14) -0.0078(10) -0.0014(11) 0.0023(10)
O8 0.0132(12) 0.0271(13) 0.0174(13) -0.0011(10) 0.0027(9) -0.0018(10)

loop_
_atom_type_symbol
_atom_type_description
_atom_type_scat_dispersion_real
_atom_type_scat_dispersion_imag
_atom_type_scat_source
C C 0.0033 0.0016 'International Tables Vol C Tables 4.2.6.8 and 6.1.1.4'
H H 0 0 'International Tables Vol C Tables 4.2.6.8 and 6.1.1.4'
Ag Ag -0.8971 1.1015 'International Tables Vol C Tables 4.2.6.8 and 6.1.1.4'
Cu Cu 0.3201 1.2651 'International Tables Vol C Tables 4.2.6.8 and 6.1.1.4'
N N 0.0061 0.0033 'International Tables Vol C Tables 4.2.6.8 and 6.1.1.4'
O O 0.0106 0.006 'International Tables Vol C Tables 4.2.6.8 and 6.1.1.4'

loop_
_geom_angle_atom_site_label_1
_geom_angle_atom_site_label_2
_geom_angle_atom_site_label_3
_geom_angle
_geom_angle_site_symmetry_1
_geom_angle_site_symmetry_3
O1 C1 C2 107.4(3) . .
O1 C1 H1A 110.2 . .
C2 C1 H1A 110.2 . .
O1 C1 H1B 110.2 . .
C2 C1 H1B 110.2 . .
H1A C1 H1B 108.5 . .
N1 C2 C1 108.1(3) . .
N1 C2 H2A 110.1 . .
C1 C2 H2A 110.1 . .
N1 C2 H2B 110.1 . .
C1 C2 H2B 110.1 . .
H2A C2 H2B 108.4 . .
O2 C3 C4 108.4(3) . .
O2 C3 H3A 110 . .
C4 C3 H3A 110 . .
O2 C3 H3B 110 . .
C4 C3 H3B 110 . .
H3A C3 H3B 108.4 . .
N2 C4 C3 110.7(3) . .
N2 C4 H4A 109.5 . .
C3 C4 H4A 109.5 . .
N2 C4 H4B 109.5 . .
C3 C4 H4B 109.5 . .
H4A C4 H4B 108.1 . .
O6 Ag1 O2 101.83(8) . .
O6 Ag1 O3 110.16(9) . .
O2 Ag1 O3 91.22(8) . .
O6 Ag1 O1 128.54(8) . .
O2 Ag1 O1 80.88(7) . .
O3 Ag1 O1 121.20(8) . .
O6 Ag1 O4 122.18(8) . .
O2 Ag1 O4 128.50(8) . .
O3 Ag1 O4 51.35(8) . .
O1 Ag1 O4 90.10(7) . .
O1 Cu1 O1 79.10(9) 7 .
O1 Cu1 N2 173.52(10) 7 .
O1 Cu1 N2 97.24(10) . .
O1 Cu1 N1 85.08(10) 7 7
O1 Cu1 N1 159.42(10) . 7
N2 Cu1 N1 99.66(11) . 7
O1 Cu1 Cu1 39.77(6) 7 7
O1 Cu1 Cu1 39.32(6) . 7
N2 Cu1 Cu1 136.33(8) . 7
N1 Cu1 Cu1 123.68(8) 7 7
C2 N1 Cu1 108.4(2) . 7
C2 N1 H1AN 110 . .
Cu1 N1 H1AN 110 7 .
C2 N1 H1BN 110 . .
Cu1 N1 H1BN 110 7 .
H1AN N1 H1BN 108.4 . .
C4 N2 Cu1 113.66(19) . .
C4 N2 H2AN 108.8 . .
Cu1 N2 H2AN 108.8 . .
C4 N2 H2BN 108.8 . .
Cu1 N2 H2BN 108.8 . .
H2AN N2 H2BN 107.7 . .
O5 N3 O3 120.5(3) . .
O5 N3 O4 120.9(3) . .
O3 N3 O4 118.6(3) . .
O6 N4 O7 120.0(3) . .
O6 N4 O8 120.3(3) . .
O7 N4 O8 119.7(3) . .
C1 O1 Cu1 108.16(18) . 7
C1 O1 Cu1 131.59(19) . .
Cu1 O1 Cu1 100.90(9) 7 .
C1 O1 Ag1 115.45(18) . .
Cu1 O1 Ag1 93.84(8) 7 .
Cu1 O1 Ag1 99.90(9) . .
C3 O2 Ag1 115.36(19) . .
C3 O2 H2O 108(3) . .
Ag1 O2 H2O 104(3) . .
N3 O3 Ag1 96.0(2) . .
N3 O4 Ag1 93.39(18) . .
N4 O6 Ag1 104.67(19) . .

loop_
_geom_bond_atom_site_label_1
_geom_bond_atom_site_label_2
_geom_bond_distance
_geom_bond_site_symmetry_2
C1 O1 1.428(4) .
C1 C2 1.519(4) .
C1 H1A 0.99 .
C1 H1B 0.99 .
C2 N1 1.484(4) .
C2 H2A 0.99 .
C2 H2B 0.99 .
C3 O2 1.439(4) .
C3 C4 1.502(5) .
C3 H3A 0.99 .
C3 H3B 0.99 .
C4 N2 1.487(4) .
C4 H4A 0.99 .
C4 H4B 0.99 .
Ag1 O6 2.371(2) .
Ag1 O2 2.432(2) .
Ag1 O3 2.478(3) .
Ag1 O1 2.500(2) .
Ag1 O4 2.529(3) .
Cu1 O1 1.950(2) 7
Cu1 O1 1.968(2) .
Cu1 N2 1.981(3) .
Cu1 N1 2.013(3) 7
Cu1 Cu1 3.0212(7) 7
N1 Cu1 2.013(3) 7
N1 H1AN 0.92 .
N1 H1BN 0.92 .
N2 H2AN 0.92 .
N2 H2BN 0.92 .
N3 O5 1.236(4) .
N3 O3 1.257(4) .
N3 O4 1.267(4) .
N4 O6 1.250(4) .
N4 O7 1.252(4) .
N4 O8 1.264(3) .
O1 Cu1 1.950(2) 7
O2 H2O 0.874(19) .

loop_
_geom_hbond_atom_site_label_D
_geom_hbond_atom_site_label_H
_geom_hbond_atom_site_label_A
_geom_hbond_distance_DH
_geom_hbond_distance_HA
_geom_hbond_distance_DA
_geom_hbond_angle_DHA
_geom_hbond_site_symmetry_A
N1 H1AN O7 0.92 2.51 3.171(3) 129.1 5_655
N1 H1AN O4 0.92 2.62 3.275(4) 128.6 5_655
N1 H1BN O5 0.92 2.26 3.051(4) 143.9 6
N1 H1BN O3 0.92 2.43 3.267(4) 151.6 6
N1 H1BN N3 0.92 2.69 3.567(4) 159.9 6
N2 H2AN O8 0.92 2.18 3.088(4) 169.4 5_665
N2 H2BN O7 0.92 2.16 3.061(4) 167.6 3_455
N2 H2BN O8 0.92 2.65 3.404(4) 139.5 3_455
O2 H2O O8 0.874(19) 1.93(2) 2.795(3) 172(5) 2_655
O2 H2O N4 0.874(19) 2.56(3) 3.305(4) 144(4) 2_655
O2 H2O O6 0.874(19) 2.61(4) 3.110(3) 117(4) 2_655

loop_
_geom_torsion_atom_site_label_1
_geom_torsion_atom_site_label_2
_geom_torsion_atom_site_label_3
_geom_torsion_atom_site_label_4
_geom_torsion
_geom_torsion_site_symmetry_1
_geom_torsion_site_symmetry_4
O1 C1 C2 N1 50.2(3) . .
O2 C3 C4 N2 57.3(3) . .
C1 C2 N1 Cu1 -28.0(3) . 7
C3 C4 N2 Cu1 -57.1(3) . .
O1 Cu1 N2 C4 -114.9(8) 7 .
O1 Cu1 N2 C4 -59.7(2) . .
N1 Cu1 N2 C4 108.5(2) 7 .
Cu1 Cu1 N2 C4 -64.7(3) 7 .
C2 C1 O1 Cu1 -48.0(3) . 7
C2 C1 O1 Cu1 -171.88(19) . .
C2 C1 O1 Ag1 55.5(3) . .
O1 Cu1 O1 C1 126.5(3) 7 .
N2 Cu1 O1 C1 -48.0(3) . .
N1 Cu1 O1 C1 166.9(3) 7 .
Cu1 Cu1 O1 C1 126.5(3) 7 .
O1 Cu1 O1 Cu1 0 7 7
N2 Cu1 O1 Cu1 -174.58(10) . 7
N1 Cu1 O1 Cu1 40.4(3) 7 7
O1 Cu1 O1 Ag1 -95.91(10) 7 .
N2 Cu1 O1 Ag1 89.51(10) . .
N1 Cu1 O1 Ag1 -55.5(3) 7 .
Cu1 Cu1 O1 Ag1 -95.91(10) 7 .
O6 Ag1 O1 C1 32.5(2) . .
O2 Ag1 O1 C1 130.42(19) . .
O3 Ag1 O1 C1 -143.71(18) . .
O4 Ag1 O1 C1 -100.52(19) . .
O6 Ag1 O1 Cu1 144.72(8) . 7
O2 Ag1 O1 Cu1 -117.38(9) . 7
O3 Ag1 O1 Cu1 -31.51(12) . 7
O4 Ag1 O1 Cu1 11.69(9) . 7
O6 Ag1 O1 Cu1 -113.50(10) . .
O2 Ag1 O1 Cu1 -15.60(8) . .
O3 Ag1 O1 Cu1 70.28(11) . .
O4 Ag1 O1 Cu1 113.47(9) . .
C4 C3 O2 Ag1 62.5(3) . .
O6 Ag1 O2 C3 35.6(2) . .
O3 Ag1 O2 C3 146.5(2) . .
O1 Ag1 O2 C3 -92.1(2) . .
O4 Ag1 O2 C3 -174.89(18) . .
O5 N3 O3 Ag1 171.3(2) . .
O4 N3 O3 Ag1 -8.3(3) . .
O6 Ag1 O3 N3 -110.97(19) . .
O2 Ag1 O3 N3 146.0(2) . .
O1 Ag1 O3 N3 65.9(2) . .
O4 Ag1 O3 N3 4.68(17) . .
O5 N3 O4 Ag1 -171.5(3) . .
O3 N3 O4 Ag1 8.1(3) . .
O6 Ag1 O4 N3 86.42(19) . .
O2 Ag1 O4 N3 -57.7(2) . .
O3 Ag1 O4 N3 -4.62(17) . .
O1 Ag1 O4 N3 -136.07(18) . .
O7 N4 O6 Ag1 3.3(3) . .
O8 N4 O6 Ag1 -176.5(2) . .
O2 Ag1 O6 N4 -167.01(19) . .
O3 Ag1 O6 N4 97.2(2) . .
O1 Ag1 O6 N4 -79.3(2) . .
O4 Ag1 O6 N4 41.0(2) . .
